data_4081299
loop_
_publ_author_name
'Tao, Ping'
'Mu, Hong-Liang'
'Liu, Jing-Yu'
'Li, Yue-Sheng'

_publ_section_title
;
 New Half-Sandwich Chromium(III) Complexes Bearing Phenoxy-Phosphine
 (Oxide) [O,P(&#x2550;O)] Ligands: Synthesis, Structures, and Catalytic
 Properties for Ethylene (Co)Polymerization
;
_journal_issue 17
_journal_name_full Organometallics
_journal_page_first 4805
_journal_paper_doi 10.1021/om400517t
_journal_volume 32
_journal_year 2013
_chemical_formula_sum 'C23 H18 Cl Cr F O P'
_chemical_formula_weight 447.79
_chemical_name_systematic
; 
 ? 
;
_space_group_IT_number 2
_symmetry_cell_setting triclinic
_symmetry_space_group_name_Hall '-P 1'
_symmetry_space_group_name_H-M 'P -1'
_atom_sites_solution_hydrogens geom
_atom_sites_solution_primary direct
_atom_sites_solution_secondary difmap
_audit_creation_method SHELXL-97
_cell_angle_alpha 86.6730(10)
_cell_angle_beta 71.7570(10)
_cell_angle_gamma 68.4440(10)
_cell_formula_units_Z 2
_cell_length_a 9.3204(6)
_cell_length_b 9.4066(6)
_cell_length_c 14.4848(9)
_cell_measurement_temperature 293(2)
_cell_volume 1119.41(12)
_computing_structure_refinement 'SHELXL-97 (Sheldrick, 1997)'
_computing_structure_solution 'SHELXS-97 (Sheldrick, 1990)'
_diffrn_ambient_temperature 293(2)
_diffrn_measured_fraction_theta_full 0.968
_diffrn_measured_fraction_theta_max 0.968
_diffrn_radiation_monochromator graphite
_diffrn_radiation_source 'fine-focus sealed tube'
_diffrn_radiation_type MoK\a
_diffrn_radiation_wavelength 0.71073
_diffrn_reflns_av_R_equivalents 0.0129
_diffrn_reflns_av_sigmaI/netI 0.0298
_diffrn_reflns_limit_h_max 11
_diffrn_reflns_limit_h_min -11
_diffrn_reflns_limit_k_max 11
_diffrn_reflns_limit_k_min -11
_diffrn_reflns_limit_l_max 17
_diffrn_reflns_limit_l_min -14
_diffrn_reflns_number 6112
_diffrn_reflns_theta_full 26.11
_diffrn_reflns_theta_max 26.11
_diffrn_reflns_theta_min 2.33
_exptl_absorpt_coefficient_mu 0.720
_exptl_absorpt_correction_T_max 0.9060
_exptl_absorpt_correction_T_min 0.8185
_exptl_absorpt_correction_type multi-scan
_exptl_crystal_colour green
_exptl_crystal_density_diffrn 1.329
_exptl_crystal_density_method 'not measured'
_exptl_crystal_description block
_exptl_crystal_F_000 458
_exptl_crystal_size_max 0.29
_exptl_crystal_size_mid 0.21
_exptl_crystal_size_min 0.14
_platon_squeeze_details
;
;
_refine_diff_density_max 0.364
_refine_diff_density_min -0.226
_refine_diff_density_rms 0.061
_refine_ls_extinction_method none
_refine_ls_goodness_of_fit_ref 1.048
_refine_ls_hydrogen_treatment constr
_refine_ls_matrix_type full
_refine_ls_number_parameters 253
_refine_ls_number_reflns 4310
_refine_ls_number_restraints 0
_refine_ls_restrained_S_all 1.048
_refine_ls_R_factor_all 0.0453
_refine_ls_R_factor_gt 0.0383
_refine_ls_shift/su_max 0.001
_refine_ls_shift/su_mean 0.000
_refine_ls_structure_factor_coef Fsqd
_refine_ls_weighting_details 'calc w=1/[\s^2^(Fo^2^)+(0.0615P)^2^+0.2309P] where P=(Fo^2^+2Fc^2^)/3'
_refine_ls_weighting_scheme calc
_refine_ls_wR_factor_gt 0.1011
_refine_ls_wR_factor_ref 0.1050
_reflns_number_gt 3652
_reflns_number_total 4310
_reflns_threshold_expression >2sigma(I)
_cod_data_source_file om400517t_si_008.cif
_cod_data_source_block tp
_cod_original_sg_symbol_H-M P-1
_cod_database_code 4081299

loop_
_symmetry_equiv_pos_as_xyz
'x, y, z'
'-x, -y, -z'

loop_
_atom_site_label
_atom_site_type_symbol
_atom_site_fract_x
_atom_site_fract_y
_atom_site_fract_z
_atom_site_U_iso_or_equiv
_atom_site_adp_type
_atom_site_occupancy
_atom_site_symmetry_multiplicity
_atom_site_calc_flag
_atom_site_refinement_flags
Cr1 Cr 0.22877(4) 0.62965(4) 0.13825(3) 0.02940(12) Uani 1 1 d .
P1 P 0.06538(6) 0.77533(6) 0.29272(4) 0.02597(14) Uani 1 1 d .
Cl1 Cl 0.31652(8) 0.39599(7) 0.20060(5) 0.04342(17) Uani 1 1 d .
F1 F 0.66191(17) 0.6828(2) 0.20099(12) 0.0524(4) Uani 1 1 d .
O1 O 0.38845(19) 0.6969(2) 0.16153(12) 0.0390(4) Uani 1 1 d .
C2 C 0.2345(3) 0.7713(2) 0.32962(17) 0.0289(5) Uani 1 1 d .
C1 C 0.3806(3) 0.7282(3) 0.25147(17) 0.0300(5) Uani 1 1 d .
C3 C 0.2290(3) 0.8054(3) 0.42377(17) 0.0330(5) Uani 1 1 d .
H3A H 0.1309 0.8342 0.4741 0.040 Uiso 1 1 calc R
C13 C -0.0473(3) 0.9763(3) 0.28075(17) 0.0326(5) Uani 1 1 d .
C7 C -0.0702(3) 0.7127(2) 0.39058(16) 0.0278(5) Uani 1 1 d .
C4 C 0.3691(3) 0.7964(3) 0.44239(19) 0.0382(6) Uani 1 1 d .
H4A H 0.3663 0.8164 0.5052 0.046 Uiso 1 1 calc R
C5 C 0.5141(3) 0.7569(3) 0.3656(2) 0.0402(6) Uani 1 1 d .
H5A H 0.6085 0.7526 0.3767 0.048 Uiso 1 1 calc R
C10 C -0.2715(3) 0.6082(3) 0.5398(2) 0.0448(6) Uani 1 1 d .
H10A H -0.3383 0.5727 0.5897 0.054 Uiso 1 1 calc R
C8 C -0.0730(3) 0.5678(3) 0.38174(18) 0.0347(5) Uani 1 1 d .
H8A H -0.0065 0.5047 0.3258 0.042 Uiso 1 1 calc R
C12 C -0.1701(3) 0.8053(3) 0.47529(18) 0.0384(6) Uani 1 1 d .
H12A H -0.1699 0.9030 0.4819 0.046 Uiso 1 1 calc R
C6 C 0.5179(3) 0.7246(3) 0.27444(19) 0.0365(5) Uani 1 1 d .
C11 C -0.2692(3) 0.7525(3) 0.54946(19) 0.0458(6) Uani 1 1 d .
H11A H -0.3346 0.8144 0.6061 0.055 Uiso 1 1 calc R
C9 C -0.1740(3) 0.5173(3) 0.4556(2) 0.0433(6) Uani 1 1 d .
H9A H -0.1764 0.4206 0.4487 0.052 Uiso 1 1 calc R
C18 C 0.0300(4) 1.0807(3) 0.2638(2) 0.0501(7) Uani 1 1 d .
H18A H 0.1355 1.0514 0.2662 0.060 Uiso 1 1 calc R
C14 C -0.2049(3) 1.0221(3) 0.2774(2) 0.0449(6) Uani 1 1 d .
H14A H -0.2570 0.9524 0.2877 0.054 Uiso 1 1 calc R
C21 C 0.2702(4) 0.5486(4) -0.0124(2) 0.0615(9) Uani 1 1 d .
H21A H 0.3585 0.4567 -0.0486 0.074 Uiso 1 1 calc R
C23 C 0.0235(3) 0.7085(4) 0.0774(2) 0.0563(8) Uani 1 1 d .
H23A H -0.0922 0.7495 0.1152 0.068 Uiso 1 1 calc R
C15 C -0.2850(4) 1.1721(4) 0.2586(2) 0.0596(8) Uani 1 1 d .
H15A H -0.3915 1.2035 0.2578 0.071 Uiso 1 1 calc R
C19 C 0.1222(4) 0.7949(4) 0.0416(2) 0.0523(7) Uani 1 1 d .
H19A H 0.0871 0.9065 0.0490 0.063 Uiso 1 1 calc R
C22 C 0.1157(4) 0.5567(4) 0.0454(2) 0.0611(9) Uani 1 1 d .
H22A H 0.0766 0.4717 0.0564 0.073 Uiso 1 1 calc R
C20 C 0.2728(4) 0.6953(4) -0.0152(2) 0.0591(9) Uani 1 1 d .
H20A H 0.3637 0.7245 -0.0537 0.071 Uiso 1 1 calc R
C16 C -0.2058(5) 1.2746(3) 0.2412(2) 0.0696(11) Uani 1 1 d .
H16A H -0.2590 1.3748 0.2281 0.083 Uiso 1 1 calc R
C17 C -0.0513(5) 1.2296(3) 0.2431(3) 0.0678(10) Uani 1 1 d .
H17A H 0.0013 1.2990 0.2305 0.081 Uiso 1 1 calc R

loop_
_atom_site_aniso_label
_atom_site_aniso_U_11
_atom_site_aniso_U_22
_atom_site_aniso_U_33
_atom_site_aniso_U_23
_atom_site_aniso_U_13
_atom_site_aniso_U_12
Cr1 0.0256(2) 0.0390(2) 0.0249(2) -0.00117(15) -0.00955(15) -0.01159(16)
P1 0.0242(3) 0.0287(3) 0.0260(3) 0.0011(2) -0.0091(2) -0.0096(2)
Cl1 0.0384(3) 0.0419(3) 0.0402(4) 0.0024(3) -0.0108(3) -0.0050(3)
F1 0.0322(8) 0.0813(11) 0.0496(9) 0.0020(8) -0.0108(7) -0.0288(8)
O1 0.0302(9) 0.0614(11) 0.0313(9) -0.0018(8) -0.0074(7) -0.0246(8)
C2 0.0287(11) 0.0302(11) 0.0324(12) 0.0035(9) -0.0137(9) -0.0126(9)
C1 0.0300(11) 0.0337(11) 0.0309(12) 0.0028(10) -0.0121(9) -0.0146(10)
C3 0.0333(12) 0.0333(12) 0.0320(13) -0.0005(10) -0.0120(10) -0.0098(10)
C13 0.0368(13) 0.0302(11) 0.0276(12) -0.0003(9) -0.0102(10) -0.0083(10)
C7 0.0239(10) 0.0341(11) 0.0274(11) 0.0065(9) -0.0112(9) -0.0109(9)
C4 0.0433(14) 0.0422(13) 0.0374(14) 0.0019(11) -0.0227(11) -0.0165(11)
C5 0.0384(14) 0.0450(14) 0.0500(16) 0.0077(12) -0.0272(12) -0.0192(12)
C10 0.0386(14) 0.0626(17) 0.0375(15) 0.0209(13) -0.0144(12) -0.0242(13)
C8 0.0291(12) 0.0341(12) 0.0393(14) 0.0014(10) -0.0108(10) -0.0096(10)
C12 0.0386(14) 0.0392(13) 0.0359(14) -0.0001(11) -0.0094(11) -0.0143(11)
C6 0.0287(12) 0.0428(13) 0.0407(14) 0.0031(11) -0.0112(10) -0.0160(11)
C11 0.0394(14) 0.0630(17) 0.0275(13) 0.0004(12) -0.0050(11) -0.0148(13)
C9 0.0406(14) 0.0434(14) 0.0502(16) 0.0157(12) -0.0178(12) -0.0191(12)
C18 0.0686(19) 0.0372(14) 0.0563(18) 0.0068(13) -0.0325(15) -0.0226(14)
C14 0.0385(14) 0.0472(15) 0.0396(15) 0.0115(12) -0.0117(11) -0.0071(12)
C21 0.0593(19) 0.077(2) 0.0376(16) -0.0195(15) -0.0277(14) 0.0007(17)
C23 0.0320(14) 0.103(3) 0.0354(15) 0.0080(16) -0.0189(12) -0.0197(16)
C15 0.0513(18) 0.0612(19) 0.0419(17) 0.0075(14) -0.0171(14) 0.0079(15)
C19 0.0638(19) 0.0566(17) 0.0391(16) 0.0104(13) -0.0305(14) -0.0142(15)
C22 0.081(2) 0.078(2) 0.059(2) 0.0122(17) -0.0492(19) -0.046(2)
C20 0.0490(17) 0.108(3) 0.0277(14) 0.0187(16) -0.0159(12) -0.0357(18)
C16 0.111(3) 0.0344(15) 0.0446(18) 0.0045(13) -0.0326(19) 0.0005(18)
C17 0.115(3) 0.0374(15) 0.069(2) 0.0104(15) -0.049(2) -0.0331(18)

loop_
_atom_type_symbol
_atom_type_description
_atom_type_scat_dispersion_real
_atom_type_scat_dispersion_imag
_atom_type_scat_source
C C 0.0033 0.0016 'International Tables Vol C Tables 4.2.6.8 and 6.1.1.4'
H H 0.0000 0.0000 'International Tables Vol C Tables 4.2.6.8 and 6.1.1.4'
O O 0.0106 0.0060 'International Tables Vol C Tables 4.2.6.8 and 6.1.1.4'
F F 0.0171 0.0103 'International Tables Vol C Tables 4.2.6.8 and 6.1.1.4'
P P 0.1023 0.0942 'International Tables Vol C Tables 4.2.6.8 and 6.1.1.4'
Cl Cl 0.1484 0.1585 'International Tables Vol C Tables 4.2.6.8 and 6.1.1.4'
Cr Cr 0.3209 0.6236 'International Tables Vol C Tables 4.2.6.8 and 6.1.1.4'

loop_
_geom_angle_atom_site_label_1
_geom_angle_atom_site_label_2
_geom_angle_atom_site_label_3
_geom_angle
O1 Cr1 C19 105.31(10)
O1 Cr1 C22 154.39(11)
C19 Cr1 C22 61.52(12)
O1 Cr1 C23 141.03(11)
C19 Cr1 C23 37.08(12)
C22 Cr1 C23 36.37(12)
O1 Cr1 C21 118.28(11)
C19 Cr1 C21 61.16(12)
C22 Cr1 C21 36.68(12)
C23 Cr1 C21 60.80(11)
O1 Cr1 C20 95.02(10)
C19 Cr1 C20 36.54(12)
C22 Cr1 C20 60.98(12)
C23 Cr1 C20 60.89(11)
C21 Cr1 C20 36.34(13)
O1 Cr1 Cl1 94.95(6)
C19 Cr1 Cl1 156.14(8)
C22 Cr1 Cl1 94.88(9)
C23 Cr1 Cl1 124.02(10)
C21 Cr1 Cl1 98.28(10)
C20 Cr1 Cl1 130.64(10)
O1 Cr1 P1 80.94(5)
C19 Cr1 P1 98.59(8)
C22 Cr1 P1 121.15(10)
C23 Cr1 P1 93.35(8)
C21 Cr1 P1 154.15(8)
C20 Cr1 P1 132.41(10)
Cl1 Cr1 P1 96.89(2)
C2 P1 C7 109.10(10)
C2 P1 C13 106.10(10)
C7 P1 C13 106.14(11)
C2 P1 Cr1 95.84(8)
C7 P1 Cr1 123.99(8)
C13 P1 Cr1 113.92(8)
C1 O1 Cr1 120.73(14)
C3 C2 C1 121.5(2)
C3 C2 P1 126.28(18)
C1 C2 P1 112.26(16)
O1 C1 C6 121.9(2)
O1 C1 C2 122.54(19)
C6 C1 C2 115.5(2)
C4 C3 C2 120.4(2)
C4 C3 H3A 119.8
C2 C3 H3A 119.8
C14 C13 C18 119.5(2)
C14 C13 P1 120.01(19)
C18 C13 P1 120.10(19)
C8 C7 C12 119.0(2)
C8 C7 P1 119.14(18)
C12 C7 P1 121.82(17)
C3 C4 C5 119.0(2)
C3 C4 H4A 120.5
C5 C4 H4A 120.5
C6 C5 C4 120.2(2)
C6 C5 H5A 119.9
C4 C5 H5A 119.9
C9 C10 C11 119.5(2)
C9 C10 H10A 120.3
C11 C10 H10A 120.3
C9 C8 C7 120.2(2)
C9 C8 H8A 119.9
C7 C8 H8A 119.9
C11 C12 C7 120.3(2)
C11 C12 H12A 119.8
C7 C12 H12A 119.8
C5 C6 F1 119.1(2)
C5 C6 C1 123.5(2)
F1 C6 C1 117.4(2)
C10 C11 C12 120.2(3)
C10 C11 H11A 119.9
C12 C11 H11A 119.9
C8 C9 C10 120.8(2)
C8 C9 H9A 119.6
C10 C9 H9A 119.6
C13 C18 C17 119.6(3)
C13 C18 H18A 120.2
C17 C18 H18A 120.2
C13 C14 C15 120.0(3)
C13 C14 H14A 120.0
C15 C14 H14A 120.0
C20 C21 C22 108.1(3)
C20 C21 Cr1 71.88(16)
C22 C21 Cr1 71.46(16)
C20 C21 H21A 125.9
C22 C21 H21A 125.9
Cr1 C21 H21A 125.9
C22 C23 C19 108.2(3)
C22 C23 Cr1 71.74(15)
C19 C23 Cr1 70.77(15)
C22 C23 H23A 125.9
C19 C23 H23A 125.9
Cr1 C23 H23A 125.9
C16 C15 C14 119.8(3)
C16 C15 H15A 120.1
C14 C15 H15A 120.1
C20 C19 C23 107.4(3)
C20 C19 Cr1 72.61(16)
C23 C19 Cr1 72.15(16)
C20 C19 H19A 126.1
C23 C19 H19A 126.1
Cr1 C19 H19A 126.1
C23 C22 C21 107.8(3)
C23 C22 Cr1 71.89(15)
C21 C22 Cr1 71.86(15)
C23 C22 H22A 126.0
C21 C22 H22A 126.0
Cr1 C22 H22A 126.0
C21 C20 C19 108.4(3)
C21 C20 Cr1 71.78(17)
C19 C20 Cr1 70.85(16)
C21 C20 H20A 125.7
C19 C20 H20A 125.7
Cr1 C20 H20A 125.7
C17 C16 C15 120.3(3)
C17 C16 H16A 119.9
C15 C16 H16A 119.9
C16 C17 C18 120.8(3)
C16 C17 H17A 119.6
C18 C17 H17A 119.6

loop_
_geom_bond_atom_site_label_1
_geom_bond_atom_site_label_2
_geom_bond_distance
Cr1 O1 1.9388(15)
Cr1 C19 2.202(3)
Cr1 C22 2.217(3)
Cr1 C23 2.219(2)
Cr1 C21 2.223(3)
Cr1 C20 2.224(3)
Cr1 Cl1 2.2862(7)
Cr1 P1 2.4274(7)
P1 C2 1.804(2)
P1 C7 1.811(2)
P1 C13 1.823(2)
F1 C6 1.362(3)
O1 C1 1.326(3)
C2 C3 1.400(3)
C2 C1 1.408(3)
C1 C6 1.408(3)
C3 C4 1.386(3)
C3 H3A 0.9300
C13 C14 1.387(3)
C13 C18 1.388(4)
C7 C8 1.387(3)
C7 C12 1.394(3)
C4 C5 1.392(4)
C4 H4A 0.9300
C5 C6 1.359(4)
C5 H5A 0.9300
C10 C9 1.379(4)
C10 C11 1.381(4)
C10 H10A 0.9300
C8 C9 1.377(4)
C8 H8A 0.9300
C12 C11 1.381(4)
C12 H12A 0.9300
C11 H11A 0.9300
C9 H9A 0.9300
C18 C17 1.393(4)
C18 H18A 0.9300
C14 C15 1.389(4)
C14 H14A 0.9300
C21 C20 1.387(5)
C21 C22 1.397(5)
C21 H21A 0.9800
C23 C22 1.385(5)
C23 C19 1.406(4)
C23 H23A 0.9800
C15 C16 1.385(5)
C15 H15A 0.9300
C19 C20 1.388(4)
C19 H19A 0.9800
C22 H22A 0.9800
C20 H20A 0.9800
C16 C17 1.353(5)
C16 H16A 0.9300
C17 H17A 0.9300

loop_
_platon_squeeze_void_nr
_platon_squeeze_void_average_x
_platon_squeeze_void_average_y
_platon_squeeze_void_average_z
_platon_squeeze_void_volume
_platon_squeeze_void_count_electrons
_platon_squeeze_void_content
1 0.500 0.000 0.000 136 39 ' '
